data_2009259
loop_
_publ_author_name
'Shanmuga Sundara Raj, S.'
'Renganayaki, S.'
'Subramanian, E.'
'Fun, Hoong-Kun'

_publ_section_title
;
 <i>N</i>-Benzyl-<i>N</i>-(2-iodo-4-methylphenyl)cinnamamide and
 <i>N</i>-benzyl-<i>N</i>-(<i>p</i>-tolyl)cinnamamide
;
_journal_issue 12
_journal_name_full 'Acta Crystallographica Section C'
_journal_page_first 2182
_journal_page_last 2184
_journal_paper_doi 10.1107/S0108270199011749
_journal_volume 55
_journal_year 1999
_chemical_formula_sum 'C23 H20 I N O'
_chemical_formula_weight 453.30
_chemical_name_systematic
;
N-benzyl-N-(2-iodo-4-methylphenyl)cinnamamide
;
_space_group_IT_number 2
_symmetry_cell_setting triclinic
_symmetry_space_group_name_Hall '-P 1'
_symmetry_space_group_name_H-M 'P -1'
_audit_creation_method SHELXL-97
_cell_angle_alpha 95.4980(10)
_cell_angle_beta 103.2620(10)
_cell_angle_gamma 90.2840(10)
_cell_formula_units_Z 2
_cell_length_a 9.3376(4)
_cell_length_b 10.1794(4)
_cell_length_c 10.9289(5)
_cell_measurement_reflns_used 4581
_cell_measurement_temperature 293(2)
_cell_measurement_theta_max 28.32
_cell_measurement_theta_min 1.92
_cell_volume 1006.06(7)
_computing_cell_refinement 'SAINT (Siemens, 1996)'
_computing_data_collection 'SMART (Siemens, 1996)'
_computing_data_reduction SAINT
_computing_molecular_graphics SHELXTL
_computing_publication_material 'SHELXTL and PARST (Nardelli, 1995)'
_computing_structure_refinement SHELXTL
_computing_structure_solution 'SHELXTL (Sheldrick, 1997)'
_diffrn_ambient_temperature 293(2)
_diffrn_detector_area_resol_mean 8.33
_diffrn_measured_fraction_theta_full 0.959
_diffrn_measured_fraction_theta_max 0.959
_diffrn_measurement_device_type 'Siemens SMART CCD area-detector'
_diffrn_measurement_method '\w scan'
_diffrn_radiation_monochromator graphite
_diffrn_radiation_source 'fine-focus sealed tube'
_diffrn_radiation_type MoK\a
_diffrn_radiation_wavelength 0.71073
_diffrn_reflns_av_R_equivalents 0.019
_diffrn_reflns_av_sigmaI/netI 0.038
_diffrn_reflns_limit_h_max 12
_diffrn_reflns_limit_h_min -12
_diffrn_reflns_limit_k_max 12
_diffrn_reflns_limit_k_min -13
_diffrn_reflns_limit_l_max 10
_diffrn_reflns_limit_l_min -14
_diffrn_reflns_number 7002
_diffrn_reflns_theta_full 28.28
_diffrn_reflns_theta_max 28.28
_diffrn_reflns_theta_min 1.92
_diffrn_standards_decay_% none
_exptl_absorpt_coefficient_mu 1.602
_exptl_absorpt_correction_T_max 0.81
_exptl_absorpt_correction_T_min 0.51
_exptl_absorpt_correction_type empirical
_exptl_absorpt_process_details 'SADABS (Sheldrick, 1996)'
_exptl_crystal_colour 'pale yellow'
_exptl_crystal_density_diffrn 1.496
_exptl_crystal_density_method 'not measured'
_exptl_crystal_description slab
_exptl_crystal_F_000 452
_exptl_crystal_size_max 0.48
_exptl_crystal_size_mid 0.44
_exptl_crystal_size_min 0.14
_refine_diff_density_max 1.17
_refine_diff_density_min -0.99
_refine_ls_extinction_method none
_refine_ls_goodness_of_fit_ref 1.037
_refine_ls_hydrogen_treatment constr
_refine_ls_matrix_type full
_refine_ls_number_parameters 235
_refine_ls_number_reflns 4807
_refine_ls_number_restraints 0
_refine_ls_restrained_S_all 1.037
_refine_ls_R_factor_all 0.060
_refine_ls_R_factor_gt 0.043
_refine_ls_shift/su_max 0.001
_refine_ls_shift/su_mean 0.000
_refine_ls_structure_factor_coef Fsqd
_refine_ls_weighting_details 'calc w = 1/[\s^2^(Fo^2^)+(0.0501P)^2^+0.7590P] where P=(Fo^2^+2Fc^2^)/3'
_refine_ls_weighting_scheme calc
_refine_ls_wR_factor_ref 0.119
_reflns_number_gt 3598
_reflns_number_total 4807
_reflns_threshold_expression I>2\s(I)
_cod_data_source_file fr1216.cif
_cod_data_source_block I
_cod_original_sg_symbol_H-M P-1
_cod_database_code 2009259

loop_
_symmetry_equiv_pos_as_xyz
'x, y, z'
'-x, -y, -z'

loop_
_atom_site_label
_atom_site_fract_x
_atom_site_fract_y
_atom_site_fract_z
_atom_site_U_iso_or_equiv
_atom_site_adp_type
_atom_site_calc_flag
_atom_site_refinement_flags
_atom_site_occupancy
_atom_site_disorder_assembly
_atom_site_disorder_group
_atom_site_type_symbol
I1 0.03476(3) 0.73959(3) 0.90792(3) 0.07664(14) Uani d . 1 . . I
C1 -0.1168(3) 0.6766(3) 1.4136(3) 0.0440(7) Uani d . 1 . . C
C2 -0.1229(4) 0.5449(3) 1.3634(3) 0.0485(7) Uani d . 1 . . C
H2A -0.0725 0.5199 1.3011 0.058 Uiso calc R 1 . . H
C3 -0.2029(4) 0.4516(4) 1.4050(4) 0.0609(9) Uani d . 1 . . C
H3A -0.2063 0.3642 1.3705 0.073 Uiso calc R 1 . . H
C4 -0.2778(5) 0.4870(5) 1.4974(4) 0.0714(11) Uani d . 1 . . C
H4A -0.3328 0.4239 1.5243 0.086 Uiso calc R 1 . . H
C5 -0.2712(6) 0.6157(5) 1.5496(5) 0.0791(13) Uani d . 1 . . C
H5A -0.3198 0.6394 1.6135 0.095 Uiso calc R 1 . . H
C6 -0.1923(5) 0.7101(4) 1.5074(4) 0.0655(10) Uani d . 1 . . C
H6A -0.1898 0.7973 1.5423 0.079 Uiso calc R 1 . . H
C7 -0.0341(4) 0.7797(3) 1.3724(3) 0.0464(7) Uani d . 1 . . C
H7A -0.0451 0.8656 1.4056 0.056 Uiso calc R 1 . . H
C8 0.0541(4) 0.7653(3) 1.2938(3) 0.0471(7) Uani d . 1 . . C
H8A 0.0707 0.6811 1.2595 0.057 Uiso calc R 1 . . H
C9 0.1273(3) 0.8816(3) 1.2594(3) 0.0472(7) Uani d . 1 . . C
O10 0.0990(3) 0.9951(2) 1.2931(3) 0.0642(7) Uani d . 1 . . O
N11 0.2249(3) 0.8573(3) 1.1848(3) 0.0479(6) Uani d . 1 . . N
C12 0.2940(4) 0.9677(3) 1.1392(4) 0.0544(8) Uani d . 1 . . C
H12A 0.2332 1.0444 1.1417 0.065 Uiso calc R 1 . . H
H12B 0.2975 0.9440 1.0518 0.065 Uiso calc R 1 . . H
C13 0.4475(4) 1.0038(3) 1.2152(3) 0.0466(7) Uani d . 1 . . C
C14 0.4731(5) 1.0706(4) 1.3352(4) 0.0695(11) Uani d . 1 . . C
H14A 0.3943 1.0933 1.3710 0.083 Uiso calc R 1 . . H
C15 0.6157(6) 1.1039(5) 1.4020(5) 0.0849(14) Uani d . 1 . . C
H15A 0.6317 1.1484 1.4825 0.102 Uiso calc R 1 . . H
C16 0.7327(5) 1.0721(4) 1.3508(5) 0.0773(12) Uani d . 1 . . C
H16A 0.8280 1.0952 1.3960 0.093 Uiso calc R 1 . . H
C17 0.7095(5) 1.0066(4) 1.2339(5) 0.0690(11) Uani d . 1 . . C
H17A 0.7891 0.9853 1.1987 0.083 Uiso calc R 1 . . H
C18 0.5680(4) 0.9713(4) 1.1663(4) 0.0551(8) Uani d . 1 . . C
H18A 0.5538 0.9250 1.0867 0.066 Uiso calc R 1 . . H
C19 0.2699(3) 0.7269(3) 1.1503(3) 0.0435(6) Uani d . 1 . . C
C20 0.3862(4) 0.6716(4) 1.2303(4) 0.0559(8) Uani d . 1 . . C
H20A 0.4358 0.7198 1.3047 0.067 Uiso calc R 1 . . H
C21 0.4285(5) 0.5452(4) 1.1997(4) 0.0657(10) Uani d . 1 . . C
H21A 0.5062 0.5091 1.2544 0.079 Uiso calc R 1 . . H
C22 0.3580(5) 0.4713(4) 1.0900(4) 0.0633(10) Uani d . 1 . . C
C23 0.2447(5) 0.5271(4) 1.0083(4) 0.0604(9) Uani d . 1 . . C
H23A 0.1966 0.4790 0.9334 0.072 Uiso calc R 1 . . H
C24 0.2017(4) 0.6551(3) 1.0375(3) 0.0501(7) Uani d . 1 . . C
C25 0.4018(7) 0.3313(4) 1.0564(6) 0.0955(18) Uani d . 1 . . C
H25A 0.4815 0.3068 1.1220 0.143 Uiso calc R 1 . . H
H25B 0.4324 0.3267 0.9780 0.143 Uiso calc R 1 . . H
H25C 0.3192 0.2719 1.0479 0.143 Uiso calc R 1 . . H

loop_
_atom_site_aniso_label
_atom_site_aniso_U_11
_atom_site_aniso_U_22
_atom_site_aniso_U_33
_atom_site_aniso_U_12
_atom_site_aniso_U_13
_atom_site_aniso_U_23
I1 0.06037(18) 0.0834(2) 0.0762(2) 0.00802(13) -0.00574(13) 0.01024(14)
C1 0.0384(15) 0.0479(16) 0.0467(16) 0.0036(12) 0.0120(12) 0.0044(13)
C2 0.0468(17) 0.0506(17) 0.0486(17) -0.0020(13) 0.0126(14) 0.0032(14)
C3 0.062(2) 0.0504(19) 0.069(2) -0.0045(16) 0.0102(18) 0.0113(17)
C4 0.067(3) 0.078(3) 0.076(3) -0.010(2) 0.023(2) 0.026(2)
C5 0.084(3) 0.086(3) 0.084(3) -0.003(2) 0.050(3) 0.013(2)
C6 0.070(2) 0.058(2) 0.078(3) 0.0019(18) 0.040(2) 0.0009(19)
C7 0.0441(16) 0.0404(15) 0.0566(18) 0.0036(12) 0.0174(14) 0.0009(13)
C8 0.0449(16) 0.0415(15) 0.0575(19) 0.0004(13) 0.0185(14) 0.0015(14)
C9 0.0378(15) 0.0429(16) 0.062(2) 0.0001(12) 0.0144(14) 0.0057(14)
O10 0.0600(15) 0.0417(12) 0.097(2) 0.0003(11) 0.0325(14) -0.0001(13)
N11 0.0448(14) 0.0414(13) 0.0628(17) -0.0006(11) 0.0211(12) 0.0110(12)
C12 0.0495(18) 0.0501(18) 0.068(2) -0.0014(14) 0.0183(16) 0.0189(16)
C13 0.0525(17) 0.0338(14) 0.0579(19) 0.0000(12) 0.0190(14) 0.0108(13)
C14 0.077(3) 0.059(2) 0.077(3) -0.0057(19) 0.035(2) -0.008(2)
C15 0.106(4) 0.069(3) 0.071(3) -0.019(3) 0.013(3) -0.018(2)
C16 0.065(3) 0.066(3) 0.093(3) -0.012(2) 0.000(2) 0.012(2)
C17 0.051(2) 0.073(3) 0.088(3) 0.0065(18) 0.019(2) 0.025(2)
C18 0.056(2) 0.0550(19) 0.058(2) 0.0080(15) 0.0178(16) 0.0123(16)
C19 0.0417(15) 0.0451(16) 0.0498(17) 0.0038(12) 0.0194(13) 0.0130(13)
C20 0.0539(19) 0.064(2) 0.0549(19) 0.0074(16) 0.0176(16) 0.0198(16)
C21 0.062(2) 0.070(2) 0.076(3) 0.0248(19) 0.030(2) 0.034(2)
C22 0.076(3) 0.0513(19) 0.081(3) 0.0150(18) 0.048(2) 0.0220(19)
C23 0.071(2) 0.0524(19) 0.063(2) 0.0029(17) 0.0277(19) 0.0035(17)
C24 0.0480(17) 0.0527(18) 0.0528(18) 0.0028(14) 0.0160(14) 0.0101(15)
C25 0.116(4) 0.057(2) 0.139(5) 0.028(3) 0.075(4) 0.024(3)

loop_
_atom_type_symbol
_atom_type_description
_atom_type_scat_dispersion_real
_atom_type_scat_dispersion_imag
_atom_type_scat_source
C C 0.0033 0.0016 'International Tables Vol C Tables 4.2.6.8 and 6.1.1.4'
H H 0.0000 0.0000 'International Tables Vol C Tables 4.2.6.8 and 6.1.1.4'
N N 0.0061 0.0033 'International Tables Vol C Tables 4.2.6.8 and 6.1.1.4'
O O 0.0106 0.0060 'International Tables Vol C Tables 4.2.6.8 and 6.1.1.4'
I I -0.4742 1.8119 'International Tables Vol C Tables 4.2.6.8 and 6.1.1.4'

loop_
_geom_angle_atom_site_label_1
_geom_angle_atom_site_label_2
_geom_angle_atom_site_label_3
_geom_angle
_geom_angle_publ_flag
C6 C1 C2 118.0(3) ?
C6 C1 C7 119.1(3) ?
C2 C1 C7 122.9(3) ?
C3 C2 C1 120.7(3) ?
C4 C3 C2 120.4(4) ?
C5 C4 C3 119.9(4) ?
C4 C5 C6 120.1(4) ?
C5 C6 C1 121.0(4) ?
C8 C7 C1 127.8(3) y
C7 C8 C9 120.9(3) ?
O10 C9 N11 120.9(3) ?
O10 C9 C8 122.0(3) ?
N11 C9 C8 117.1(3) ?
C9 N11 C19 123.1(3) y
C9 N11 C12 120.3(3) y
C19 N11 C12 116.6(3) y
N11 C12 C13 113.4(3) ?
C18 C13 C14 117.8(4) ?
C18 C13 C12 120.5(3) ?
C14 C13 C12 121.8(3) ?
C15 C14 C13 120.3(4) ?
C16 C15 C14 120.7(4) ?
C17 C16 C15 119.7(4) ?
C16 C17 C18 120.4(4) ?
C13 C18 C17 121.1(4) ?
C24 C19 C20 118.7(3) ?
C24 C19 N11 121.7(3) ?
C20 C19 N11 119.6(3) ?
C21 C20 C19 120.2(4) ?
C22 C21 C20 121.5(4) ?
C21 C22 C23 118.6(3) ?
C21 C22 C25 122.0(4) ?
C23 C22 C25 119.4(5) ?
C22 C23 C24 120.5(4) ?
C19 C24 C23 120.4(3) ?
C19 C24 I1 120.1(2) ?
C23 C24 I1 119.5(3) ?

loop_
_geom_bond_atom_site_label_1
_geom_bond_atom_site_label_2
_geom_bond_site_symmetry_2
_geom_bond_distance
_geom_bond_publ_flag
I1 C24 . 2.100(3) y
C1 C6 . 1.390(5) ?
C1 C2 . 1.395(5) ?
C1 C7 . 1.463(5) y
C2 C3 . 1.378(5) ?
C3 C4 . 1.377(6) ?
C4 C5 . 1.373(7) ?
C5 C6 . 1.383(6) ?
C7 C8 . 1.319(5) y
C8 C9 . 1.486(4) y
C9 O10 . 1.228(4) y
C9 N11 . 1.363(4) y
N11 C19 . 1.436(4) y
N11 C12 . 1.475(4) y
C12 C13 . 1.506(5) ?
C13 C18 . 1.380(5) ?
C13 C14 . 1.387(5) ?
C14 C15 . 1.386(7) ?
C15 C16 . 1.365(7) ?
C16 C17 . 1.353(7) ?
C17 C18 . 1.385(6) ?
C19 C24 . 1.387(5) ?
C19 C20 . 1.388(5) ?
C20 C21 . 1.381(6) ?
C21 C22 . 1.377(6) ?
C22 C23 . 1.382(6) ?
C22 C25 . 1.519(6) y
C23 C24 . 1.394(5) ?

loop_
_cod_related_entry_id
_cod_related_entry_database
_cod_related_entry_code
1 ChemSpider 30652260
